data_4001431
loop_
_publ_author_name
'Bose, Partha Pratim'
'Das, Apurba Kr.'
'Hegde, Raghurama P.'
'Shamala, Narayanaswami'
'Banerjee, Arindam'

_publ_section_title
;
 pH-Sensitive Nanostructural Transformation of a Synthetic Self-Assembling
 Water-Soluble Tripeptide: Nanotube to Nanovesicle
;
_journal_issue 25
_journal_name_full 'Chemistry of Materials'
_journal_page_first 6150
_journal_paper_doi 10.1021/cm0716147
_journal_volume 19
_journal_year 2007
_chemical_formula_moiety 'C16 H23 N3 O5, H2 O'
_chemical_formula_sum 'C16 H25 N3 O6'
_chemical_formula_weight 355.39
_chemical_name_common Tyr-Aib-Ala
_chemical_name_systematic
; 
 Tyrosyl-alpha-aminoisobutyryl-alanine monohydrate 
;
_space_group_IT_number 4
_symmetry_cell_setting monoclinic
_symmetry_space_group_name_Hall 'P 2yb'
_symmetry_space_group_name_H-M 'P 1 21 1'
_atom_sites_solution_hydrogens geom
_atom_sites_solution_primary direct
_atom_sites_solution_secondary difmap
_audit_creation_method SHELXL-97
_cell_angle_alpha 90.00
_cell_angle_beta 94.494(12)
_cell_angle_gamma 90.00
_cell_formula_units_Z 2
_cell_length_a 6.196(4)
_cell_length_b 15.428(11)
_cell_length_c 9.697(7)
_cell_measurement_temperature 293(2)
_cell_volume 924.1(11)
_computing_structure_refinement 'SHELXL-97 (Sheldrick, 1997)'
_computing_structure_solution 'SHELXS-97 (Sheldrick, 1990)'
_diffrn_ambient_temperature 293(2)
_diffrn_measured_fraction_theta_full 0.990
_diffrn_measured_fraction_theta_max 0.990
_diffrn_radiation_monochromator graphite
_diffrn_radiation_source 'fine-focus sealed tube'
_diffrn_radiation_type MoK\a
_diffrn_radiation_wavelength 0.71073
_diffrn_reflns_av_R_equivalents 0.1232
_diffrn_reflns_av_sigmaI/netI 0.1747
_diffrn_reflns_limit_h_max 6
_diffrn_reflns_limit_h_min -6
_diffrn_reflns_limit_k_max 17
_diffrn_reflns_limit_k_min -17
_diffrn_reflns_limit_l_max 10
_diffrn_reflns_limit_l_min -10
_diffrn_reflns_number 5307
_diffrn_reflns_theta_full 23.25
_diffrn_reflns_theta_max 23.25
_diffrn_reflns_theta_min 2.11
_exptl_absorpt_coefficient_mu 0.098
_exptl_crystal_density_diffrn 1.277
_exptl_crystal_density_method 'not measured'
_exptl_crystal_F_000 380
_exptl_crystal_size_max 0.19
_exptl_crystal_size_mid 0.04
_exptl_crystal_size_min 0.03
_refine_diff_density_max 0.339
_refine_diff_density_min -0.290
_refine_diff_density_rms 0.069
_refine_ls_abs_structure_details 'Flack H D (1983), Acta Cryst. A39, 876-881'
_refine_ls_abs_structure_Flack -1(3)
_refine_ls_extinction_method none
_refine_ls_goodness_of_fit_ref 0.926
_refine_ls_hydrogen_treatment mixed
_refine_ls_matrix_type full
_refine_ls_number_parameters 230
_refine_ls_number_reflns 2516
_refine_ls_number_restraints 1
_refine_ls_restrained_S_all 0.926
_refine_ls_R_factor_all 0.1511
_refine_ls_R_factor_gt 0.0829
_refine_ls_shift/su_max 0.101
_refine_ls_shift/su_mean 0.018
_refine_ls_structure_factor_coef Fsqd
_refine_ls_weighting_details 'calc w=1/[\s^2^(Fo^2^)+(0.0870P)^2^+0.0000P] where P=(Fo^2^+2Fc^2^)/3'
_refine_ls_weighting_scheme calc
_refine_ls_wR_factor_gt 0.1707
_refine_ls_wR_factor_ref 0.1951
_reflns_number_gt 1322
_reflns_number_total 2516
_reflns_threshold_expression >2sigma(I)
_cod_data_source_file cm0716147-file001.cif
_cod_data_source_block yua
_cod_depositor_comments
;
The following automatic conversions were performed:
'_atom_site_symetry_multiplicity' tag replaced with
'_atom_site_symmetry_multiplicity'.

Automatic conversion script
Id: cif_correct_tags 1440 2010-10-19 06:21:57Z saulius 

The following automatic conversions were performed:

'_symmetry_cell_setting' value 'Monoclinic' changed to 'monoclinic'
according to /home/saulius/struct/CIF-dictionaries/cif_core.dic
dictionary named 'cif_core.dic' version 2.4.1 from 2010-06-29.

Automatic conversion script
Id: cif_fix_values 1715 2011-07-08 13:25:40Z adriana 
;
_cod_original_sg_symbol_H-M 'P 21'
_cod_database_code 4001431

loop_
_symmetry_equiv_pos_as_xyz
'x, y, z'
'-x, y+1/2, -z'

loop_
_atom_site_label
_atom_site_type_symbol
_atom_site_fract_x
_atom_site_fract_y
_atom_site_fract_z
_atom_site_U_iso_or_equiv
_atom_site_adp_type
_atom_site_occupancy
_atom_site_symmetry_multiplicity
_atom_site_calc_flag
_atom_site_refinement_flags
N1 N 1.0285(9) 0.1527(5) 0.9495(6) 0.0439(18) Uani 1 1 d .
H1A H 1.1461 0.1195 0.9603 0.066 Uiso 1 1 calc R
H1B H 0.9111 0.1203 0.9564 0.066 Uiso 1 1 calc R
H1C H 1.0347 0.1934 1.0148 0.066 Uiso 1 1 calc R
C1A C 1.0181(12) 0.1948(5) 0.8098(8) 0.044(2) Uani 1 1 d .
H1A1 H 1.1482 0.2300 0.8015 0.052 Uiso 1 1 calc R
C1' C 0.8203(15) 0.2518(5) 0.7935(8) 0.039(2) Uani 1 1 d .
O1 O 0.6363(9) 0.2213(4) 0.7945(6) 0.0532(17) Uani 1 1 d .
C1B C 1.0046(15) 0.1246(6) 0.6997(8) 0.055(3) Uani 1 1 d .
H1B1 H 1.1322 0.0882 0.7126 0.066 Uiso 1 1 calc R
H1B2 H 0.8792 0.0886 0.7118 0.066 Uiso 1 1 calc R
C1G C 0.9885(15) 0.1592(6) 0.5562(9) 0.056(3) Uani 1 1 d .
C1E1 C 1.1253(18) 0.2441(9) 0.3766(10) 0.096(4) Uani 1 1 d .
H1E1 H 1.2342 0.2792 0.3463 0.115 Uiso 1 1 calc R
C1D1 C 1.1513(15) 0.2085(8) 0.5088(11) 0.090(4) Uani 1 1 d .
H1D1 H 1.2781 0.2181 0.5646 0.108 Uiso 1 1 calc R
C1D2 C 0.8172(16) 0.1428(7) 0.4690(10) 0.070(3) Uani 1 1 d .
H1D2 H 0.7095 0.1066 0.4979 0.084 Uiso 1 1 calc R
C1E2 C 0.7920(16) 0.1778(7) 0.3350(10) 0.074(3) Uani 1 1 d .
H1E2 H 0.6696 0.1657 0.2764 0.089 Uiso 1 1 calc R
C1Z C 0.9512(16) 0.2296(6) 0.2935(9) 0.057(3) Uani 1 1 d .
O1N O 0.9240(10) 0.2630(5) 0.1590(6) 0.0649(19) Uani 1 1 d .
H1N H 0.995(11) 0.334(6) 0.146(7) 0.04(2) Uiso 1 1 d .
N2 N 0.8520(10) 0.3354(4) 0.7748(6) 0.0355(17) Uani 1 1 d .
H2 H 0.9833 0.3537 0.7862 0.043 Uiso 1 1 calc R
C2A C 0.6863(11) 0.3997(5) 0.7368(7) 0.0322(19) Uani 1 1 d .
C2' C 0.4982(11) 0.3901(5) 0.8431(7) 0.034(2) Uani 1 1 d .
O2 O 0.3166(8) 0.3778(4) 0.7978(5) 0.0473(15) Uani 1 1 d .
C2B1 C 0.5899(14) 0.3853(7) 0.5899(8) 0.060(2) Uani 1 1 d .
H2B1 H 0.5300 0.3280 0.5817 0.090 Uiso 1 1 calc R
H2B2 H 0.7009 0.3917 0.5269 0.090 Uiso 1 1 calc R
H2B3 H 0.4777 0.4272 0.5681 0.090 Uiso 1 1 calc R
C2B2 C 0.7802(13) 0.4886(5) 0.7529(9) 0.054(3) Uani 1 1 d .
H2B4 H 0.8403 0.4965 0.8464 0.082 Uiso 1 1 calc R
H2B5 H 0.6687 0.5308 0.7319 0.082 Uiso 1 1 calc R
H2B6 H 0.8921 0.4957 0.6907 0.082 Uiso 1 1 calc R
N3 N 0.5707(8) 0.3991(4) 0.9710(6) 0.0357(16) Uani 1 1 d .
H3 H 0.7044 0.4117 0.9918 0.044 Uiso 1 1 calc R
C3A C 0.4190(11) 0.3873(6) 1.0824(7) 0.038(2) Uani 1 1 d .
H3A H 0.3764 0.3262 1.0867 0.046 Uiso 1 1 calc R
C3' C 0.2183(16) 0.4432(6) 1.0569(8) 0.047(2) Uani 1 1 d .
O3 O 0.2332(8) 0.5186(4) 1.0110(6) 0.0542(16) Uani 1 1 d .
C3B C 0.5316(14) 0.4137(8) 1.2181(8) 0.070(3) Uani 1 1 d .
H3B1 H 0.6571 0.3780 1.2378 0.106 Uiso 1 1 calc R
H3B2 H 0.4348 0.4068 1.2900 0.106 Uiso 1 1 calc R
H3B3 H 0.5750 0.4733 1.2135 0.106 Uiso 1 1 calc R
O4 O 0.0364(8) 0.4134(4) 1.0922(6) 0.0589(18) Uani 1 1 d .
O1W O 0.5425(8) 0.6348(4) 0.9880(7) 0.0674(18) Uani 1 1 d .

loop_
_atom_site_aniso_label
_atom_site_aniso_U_11
_atom_site_aniso_U_22
_atom_site_aniso_U_33
_atom_site_aniso_U_23
_atom_site_aniso_U_13
_atom_site_aniso_U_12
N1 0.038(4) 0.053(4) 0.044(4) 0.009(4) 0.026(3) 0.003(4)
C1A 0.037(5) 0.058(6) 0.037(5) 0.023(5) 0.012(4) 0.011(4)
C1' 0.059(6) 0.028(6) 0.034(5) 0.005(4) 0.019(4) -0.002(5)
O1 0.036(3) 0.056(4) 0.071(4) 0.003(3) 0.030(3) -0.016(3)
C1B 0.077(7) 0.054(7) 0.038(6) -0.005(5) 0.022(5) 0.003(5)
C1G 0.058(6) 0.076(7) 0.036(6) 0.000(5) 0.012(5) 0.008(6)
C1E1 0.081(8) 0.173(13) 0.036(6) 0.019(7) 0.020(6) -0.056(8)
C1D1 0.045(6) 0.165(13) 0.062(7) 0.016(8) 0.013(5) -0.039(7)
C1D2 0.074(7) 0.086(8) 0.054(7) 0.016(6) 0.032(6) -0.030(6)
C1E2 0.057(6) 0.103(9) 0.062(7) 0.004(6) 0.011(5) -0.045(6)
C1Z 0.070(7) 0.076(8) 0.027(5) -0.003(5) 0.012(5) 0.006(6)
O1N 0.093(5) 0.067(5) 0.039(4) -0.004(3) 0.031(4) -0.006(4)
N2 0.032(4) 0.043(5) 0.036(4) 0.003(3) 0.027(3) 0.001(3)
C2A 0.032(4) 0.041(5) 0.026(4) 0.011(4) 0.018(3) 0.003(4)
C2' 0.024(4) 0.049(6) 0.030(5) -0.012(4) 0.004(3) -0.012(4)
O2 0.032(3) 0.073(4) 0.039(3) -0.013(3) 0.016(3) -0.015(3)
C2B1 0.052(5) 0.084(7) 0.049(6) 0.001(5) 0.032(4) -0.002(6)
C2B2 0.054(5) 0.055(7) 0.060(7) 0.002(5) 0.039(5) 0.012(5)
N3 0.026(3) 0.054(5) 0.030(4) -0.006(3) 0.025(3) 0.006(3)
C3A 0.030(4) 0.045(5) 0.042(5) 0.010(4) 0.027(4) 0.005(4)
C3' 0.076(8) 0.039(6) 0.026(5) -0.009(4) 0.008(5) 0.011(5)
O3 0.047(4) 0.043(4) 0.078(4) 0.000(4) 0.036(3) 0.012(3)
C3B 0.050(5) 0.126(10) 0.039(5) -0.007(6) 0.030(4) 0.010(6)
O4 0.034(3) 0.082(5) 0.066(4) 0.020(4) 0.042(3) -0.001(3)
O1W 0.044(4) 0.090(5) 0.074(4) -0.017(4) 0.038(3) 0.001(4)

loop_
_atom_type_symbol
_atom_type_description
_atom_type_scat_dispersion_real
_atom_type_scat_dispersion_imag
_atom_type_scat_source
C C 0.0033 0.0016 'International Tables Vol C Tables 4.2.6.8 and 6.1.1.4'
H H 0.0000 0.0000 'International Tables Vol C Tables 4.2.6.8 and 6.1.1.4'
N N 0.0061 0.0033 'International Tables Vol C Tables 4.2.6.8 and 6.1.1.4'
O O 0.0106 0.0060 'International Tables Vol C Tables 4.2.6.8 and 6.1.1.4'

loop_
_geom_angle_atom_site_label_1
_geom_angle_atom_site_label_2
_geom_angle_atom_site_label_3
_geom_angle
N1 C1A C1' 109.0(7)
N1 C1A C1B 108.8(7)
C1' C1A C1B 110.0(7)
O1 C1' N2 121.4(8)
O1 C1' C1A 121.5(8)
N2 C1' C1A 117.2(8)
C1G C1B C1A 113.5(7)
C1D2 C1G C1D1 117.7(9)
C1D2 C1G C1B 121.3(9)
C1D1 C1G C1B 121.0(9)
C1Z C1E1 C1D1 121.8(9)
C1G C1D1 C1E1 119.5(8)
C1G C1D2 C1E2 122.7(9)
C1Z C1E2 C1D2 118.1(8)
C1E1 C1Z C1E2 120.0(9)
C1E1 C1Z O1N 122.8(9)
C1E2 C1Z O1N 117.2(8)
C1' N2 C2A 126.3(7)
N2 C2A C2B1 110.9(7)
N2 C2A C2B2 109.8(6)
C2B1 C2A C2B2 110.7(7)
N2 C2A C2' 107.8(6)
C2B1 C2A C2' 109.5(6)
C2B2 C2A C2' 108.1(6)
O2 C2' N3 128.2(7)
O2 C2' C2A 119.1(6)
N3 C2' C2A 112.7(6)
C2' N3 C3A 119.2(6)
C3B C3A N3 109.0(6)
C3B C3A C3' 107.9(7)
N3 C3A C3' 111.5(6)
O3 C3' O4 121.1(8)
O3 C3' C3A 120.3(9)
O4 C3' C3A 118.5(8)

loop_
_geom_bond_atom_site_label_1
_geom_bond_atom_site_label_2
_geom_bond_distance
N1 C1A 1.499(9)
C1A C1' 1.506(11)
C1A C1B 1.519(11)
C1' O1 1.234(9)
C1' N2 1.320(9)
C1B C1G 1.487(11)
C1G C1D2 1.328(11)
C1G C1D1 1.371(12)
C1E1 C1Z 1.314(12)
C1E1 C1D1 1.393(13)
C1D2 C1E2 1.404(12)
C1E2 C1Z 1.355(12)
C1Z O1N 1.401(10)
N2 C2A 1.453(9)
C2A C2B1 1.518(9)
C2A C2B2 1.494(10)
C2A C2' 1.622(10)
C2' O2 1.190(7)
C2' N3 1.293(8)
N3 C3A 1.498(9)
C3A C3B 1.497(11)
C3A C3' 1.517(11)
C3' O3 1.251(9)
C3' O4 1.288(10)

loop_
_geom_torsion_atom_site_label_1
_geom_torsion_atom_site_label_2
_geom_torsion_atom_site_label_3
_geom_torsion_atom_site_label_4
_geom_torsion
N1 C1A C1' O1 -62.9(10)
C1B C1A C1' O1 56.3(10)
N1 C1A C1' N2 118.6(7)
C1B C1A C1' N2 -122.1(7)
N1 C1A C1B C1G 178.7(7)
C1' C1A C1B C1G 59.4(10)
C1A C1B C1G C1D2 -118.5(10)
C1A C1B C1G C1D1 62.2(12)
C1D2 C1G C1D1 C1E1 4.4(17)
C1B C1G C1D1 C1E1 -176.3(10)
C1Z C1E1 C1D1 C1G -2.2(19)
C1D1 C1G C1D2 C1E2 -3.8(16)
C1B C1G C1D2 C1E2 176.9(10)
C1G C1D2 C1E2 C1Z 0.8(17)
C1D1 C1E1 C1Z C1E2 -0.9(18)
C1D1 C1E1 C1Z O1N -178.5(10)
C1D2 C1E2 C1Z C1E1 1.6(16)
C1D2 C1E2 C1Z O1N 179.3(9)
O1 C1' N2 C2A -8.1(11)
C1A C1' N2 C2A 170.3(7)
C1' N2 C2A C2B1 -68.4(9)
C1' N2 C2A C2B2 168.9(7)
C1' N2 C2A C2' 51.4(9)
N2 C2A C2' O2 -124.0(8)
C2B1 C2A C2' O2 -3.3(11)
C2B2 C2A C2' O2 117.4(8)
N2 C2A C2' N3 57.4(9)
C2B1 C2A C2' N3 178.1(7)
C2B2 C2A C2' N3 -61.2(8)
O2 C2' N3 C3A 4.7(13)
C2A C2' N3 C3A -176.8(7)
C2' N3 C3A C3B -171.7(8)
C2' N3 C3A C3' -52.6(9)
C3B C3A C3' O3 80.4(9)
N3 C3A C3' O3 -39.3(10)
C3B C3A C3' O4 -95.1(9)
N3 C3A C3' O4 145.2(7)
